data_1570808
loop_
_publ_author_name
'Lv, Youming'
'Ye, Hebo'
'You, Lei'

_publ_section_title
;
 Multiple control of azoquinoline based molecular photoswitches.
;
_journal_issue 9
_journal_name_full 'Chemical science'
_journal_page_first 3290
_journal_page_last 3299
_journal_paper_doi 10.1039/d3sc05879d
_journal_volume 15
_journal_year 2024
_chemical_formula_moiety 'C16 H11 N3 O2'
_chemical_formula_sum 'C16 H11 N3 O2'
_chemical_formula_weight 277.28
_space_group_crystal_system monoclinic
_space_group_IT_number 14
_space_group_name_Hall '-P 2yn'
_space_group_name_H-M_alt 'P 1 21/n 1'
_atom_sites_solution_hydrogens geom
_atom_sites_solution_primary dual
_audit_creation_date 2023-09-26
_audit_creation_method
;
Olex2 1.5
(compiled 2022.04.07 svn.rca3783a0 for OlexSys, GUI svn.r6498)
;
_audit_update_record
;
2023-11-02 deposited with the CCDC.	2024-01-18 downloaded from the CCDC.
;
_cell_angle_alpha 90
_cell_angle_beta 98.316(8)
_cell_angle_gamma 90
_cell_formula_units_Z 4
_cell_length_a 6.9630(6)
_cell_length_b 12.2129(10)
_cell_length_c 15.0009(12)
_cell_measurement_reflns_used 7847
_cell_measurement_temperature 100.0(2)
_cell_measurement_theta_max 59.7020
_cell_measurement_theta_min 4.0150
_cell_volume 1262.24(18)
_computing_cell_refinement 'CrysAlisPro 1.171.41.93a (Rigaku OD, 2020)'
_computing_data_collection 'CrysAlisPro 1.171.41.93a (Rigaku OD, 2020)'
_computing_data_reduction 'CrysAlisPro 1.171.41.93a (Rigaku OD, 2020)'
_computing_molecular_graphics 'Olex2 1.5 (Dolomanov et al., 2009)'
_computing_publication_material 'Olex2 1.5 (Dolomanov et al., 2009)'
_computing_structure_refinement 'SHELXL 2018/3 (Sheldrick, 2015)'
_computing_structure_solution 'SHELXT 2018/2 (Sheldrick, 2018)'
_diffrn_ambient_environment N~2~
_diffrn_ambient_temperature 100.0(2)
_diffrn_detector 'Hybrid Pixel Array Detector'
_diffrn_detector_area_resol_mean 10.0000
_diffrn_detector_type HyPix
_diffrn_measured_fraction_theta_full 1.000
_diffrn_measured_fraction_theta_max 0.971
_diffrn_measurement_details
;
List of Runs (angles in degrees, time in seconds):

  # Type    Start    End  Width  t~exp~   \w     \q     \k     \f   Frames
#--------------------------------------------------------------------------
  1  \w    -78.00 -11.00   0.50    0.07    --  -78.14  89.00  66.00  134
  2  \w     -2.00  23.00   0.50    0.05    --   -1.41  89.00  66.00   50
  3  \w     59.00 108.00   0.50    0.07    --   75.32  77.00 150.00   98
  4  \w     81.00 129.00   0.50    0.07    --   75.32  89.00  66.00   96
  5  \w     94.00 148.00   0.50    0.07    --   75.32 125.00-120.00  108
  6  \w    -31.00  -4.00   0.50    0.07    --  -78.14  77.00-120.00   54
  7  \w    -87.00 -41.00   0.50    0.07    --  -78.14  77.00-120.00   92
  8  \w    -54.00  -1.00   0.50    0.07    --  -78.14  38.00 -90.00  106
  9  \w    -36.00  22.00   0.50    0.05    --   -1.41 -89.00 -49.00  116
 10  \w     -6.00  29.00   0.50    0.05    --   -1.41 -99.00  60.00   70
 11  \w     25.00 108.00   0.50    0.07    --   75.32-125.00 -30.00  166
 12  \w     67.00 111.00   0.50    0.07    --   75.32-125.00 -90.00   88
 13  \w     46.00  87.00   0.50    0.07    --   75.32-125.00-180.00   82
 14  \w     -8.00  31.00   0.50    0.05    --   -1.41 -99.00-180.00   78
 15  \w     25.00  89.00   0.50    0.07    --   75.32 -89.00 -49.00  128
 16  \w     21.00  60.00   0.50    0.07    --   75.32 -38.00 -60.00   78
 17  \w     21.00 110.00   0.50    0.07    --   75.32-125.00 120.00  178
 18  \w      2.00  70.00   0.50    0.07    --   75.32 -38.00   0.00  136
 19  \w    -11.00  22.00   0.50    0.05    --   -1.41 -57.00  90.00   66
 20  \w    -73.00 -30.00   0.50    0.05    --   -1.41 -57.00  90.00   86
 21  \w   -150.00 -56.00   0.50    0.07    --  -78.14 -57.00   0.00  188
 22  \w   -112.00 -81.00   0.50    0.07    --  -78.14 -89.00 -49.00   62
 23  \w   -149.00-124.00   0.50    0.07    --  -78.14-125.00  90.00   50
 24  \w   -121.00 -93.00   0.50    0.07    --  -78.14-125.00  90.00   56
 25  \w   -145.00 -96.00   0.50    0.07    --  -78.14 -99.00  60.00   98
 26  \w   -133.00-108.00   0.50    0.07    --  -78.14-125.00-150.00   50
 27  \w   -140.00 -95.00   0.50    0.07    --  -78.14 -99.00-180.00   90
;
_diffrn_measurement_device 'four-circle diffractometer'
_diffrn_measurement_device_type 'ROD, Synergy Custom system, HyPix'
_diffrn_measurement_method '\w scans'
_diffrn_orient_matrix_type 'CrysAlisPro convention (1999,Acta A55,543-557)'
_diffrn_orient_matrix_UB_11 0.0797550000
_diffrn_orient_matrix_UB_12 0.0368223000
_diffrn_orient_matrix_UB_13 0.0809393000
_diffrn_orient_matrix_UB_21 0.1098266000
_diffrn_orient_matrix_UB_22 -0.0902844000
_diffrn_orient_matrix_UB_23 0.0121205000
_diffrn_orient_matrix_UB_31 0.1394092000
_diffrn_orient_matrix_UB_32 0.0500180000
_diffrn_orient_matrix_UB_33 -0.0378467000
_diffrn_radiation_monochromator mirror
_diffrn_radiation_probe x-ray
_diffrn_radiation_type GaK\a
_diffrn_radiation_wavelength 1.3405
_diffrn_reflns_av_R_equivalents 0.0496
_diffrn_reflns_av_unetI/netI 0.0312
_diffrn_reflns_Laue_measured_fraction_full 1.000
_diffrn_reflns_Laue_measured_fraction_max 0.971
_diffrn_reflns_limit_h_max 9
_diffrn_reflns_limit_h_min -8
_diffrn_reflns_limit_k_max 15
_diffrn_reflns_limit_k_min -15
_diffrn_reflns_limit_l_max 18
_diffrn_reflns_limit_l_min -19
_diffrn_reflns_number 14510
_diffrn_reflns_point_group_measured_fraction_full 1.000
_diffrn_reflns_point_group_measured_fraction_max 0.971
_diffrn_reflns_theta_full 53.543
_diffrn_reflns_theta_max 60.536
_diffrn_reflns_theta_min 4.075
_diffrn_source 'micro-focus metaljet'
_exptl_absorpt_coefficient_mu 0.519
_exptl_absorpt_correction_T_max 1.00000
_exptl_absorpt_correction_T_min 0.39441
_exptl_absorpt_correction_type multi-scan
_exptl_absorpt_process_details
;
CrysAlisPro 1.171.41.93a (Rigaku Oxford Diffraction, 2020)
Empirical absorption correction using spherical harmonics,
implemented in SCALE3 ABSPACK scaling algorithm.
;
_exptl_crystal_colour red
_exptl_crystal_density_diffrn 1.459
_exptl_crystal_description needle
_exptl_crystal_F_000 576
_refine_diff_density_max 0.342
_refine_diff_density_min -0.231
_refine_diff_density_rms 0.062
_refine_ls_extinction_method none
_refine_ls_goodness_of_fit_ref 1.077
_refine_ls_hydrogen_treatment constr
_refine_ls_matrix_type full
_refine_ls_number_parameters 191
_refine_ls_number_reflns 2812
_refine_ls_number_restraints 0
_refine_ls_restrained_S_all 1.077
_refine_ls_R_factor_all 0.0657
_refine_ls_R_factor_gt 0.0589
_refine_ls_shift/su_max 0.000
_refine_ls_shift/su_mean 0.000
_refine_ls_structure_factor_coef Fsqd
_refine_ls_weighting_details 'w=1/[\s^2^(Fo^2^)+(0.0869P)^2^+0.8999P] where P=(Fo^2^+2Fc^2^)/3'
_refine_ls_weighting_scheme calc
_refine_ls_wR_factor_gt 0.1703
_refine_ls_wR_factor_ref 0.1771
_reflns_Friedel_coverage 0.000
_reflns_number_gt 2388
_reflns_number_total 2812
_reflns_threshold_expression 'I > 2\s(I)'
_cod_data_source_file d3sc05879d2.cif
_cod_data_source_block E-2
_cod_depositor_comments 'Adding full bibliography for 1570804--1570808.cif.'
_cod_database_code 1570808
_shelx_shelxl_version_number 2018/3
_shelx_space_group_comment
;
The symmetry employed for this shelxl refinement is uniquely defined
by the following loop, which should always be used as a source of
symmetry information in preference to the above space-group names.
They are only intended as comments.
;
_olex2_refinement_description
;
1.a Aromatic/amide H refined with riding coordinates:
 C00B(H00B), C00D(H00D), C00E(H00E), C00F(H00F), C00G(H00G), C00H(H00H),
 C00I(H00I), C00J(H00J), C00K(H00K), C00L(H00L)
1.b Idealised tetrahedral OH refined as rotating group:
 O001(H001)
;
_olex2_submission_special_instructions 'No special instructions were received'
_oxdiff_exptl_absorpt_empirical_details
;
Empirical correction (ABSPACK) includes:
- Absorption correction using spherical harmonics
- Frame scaling
;
_oxdiff_exptl_absorpt_empirical_full_max 4.774
_oxdiff_exptl_absorpt_empirical_full_min 0.420

loop_
_space_group_symop_operation_xyz
'x, y, z'
'-x+1/2, y+1/2, -z+1/2'
'-x, -y, -z'
'x-1/2, -y-1/2, z-1/2'

loop_
_atom_site_label
_atom_site_type_symbol
_atom_site_fract_x
_atom_site_fract_y
_atom_site_fract_z
_atom_site_U_iso_or_equiv
_atom_site_adp_type
_atom_site_occupancy
_atom_site_site_symmetry_order
_atom_site_calc_flag
_atom_site_refinement_flags_posn
_atom_site_refinement_flags_adp
_atom_site_refinement_flags_occupancy
_atom_site_disorder_assembly
_atom_site_disorder_group
O001 O 0.1806(2) 0.46005(11) 0.32530(9) 0.0340(4) Uani 1 1 d . . . . .
H001 H 0.205593 0.462492 0.381747 0.051 Uiso 1 1 calc R U . . .
O002 O 0.0970(2) 0.57317(12) 0.21301(9) 0.0379(4) Uani 1 1 d . . . . .
N003 N 0.2823(2) 0.32513(13) 0.47787(10) 0.0282(4) Uani 1 1 d . . . . .
N004 N 0.2648(2) 0.54041(13) 0.57245(10) 0.0286(4) Uani 1 1 d . . . . .
N005 N 0.2337(2) 0.54356(13) 0.48777(10) 0.0282(4) Uani 1 1 d . . . . .
C006 C 0.3075(3) 0.43717(15) 0.61282(12) 0.0261(4) Uani 1 1 d . . . . .
C007 C 0.3181(3) 0.33289(15) 0.56955(12) 0.0264(4) Uani 1 1 d . . . . .
C008 C 0.1406(3) 0.56011(15) 0.29335(12) 0.0287(4) Uani 1 1 d . . . . .
C009 C 0.3669(3) 0.23959(15) 0.62514(13) 0.0275(4) Uani 1 1 d . . . . .
C00A C 0.1919(3) 0.64941(15) 0.45104(12) 0.0268(4) Uani 1 1 d . . . . .
C00B C 0.1938(3) 0.74343(15) 0.50439(13) 0.0280(4) Uani 1 1 d . . . . .
H00B H 0.221263 0.737892 0.568135 0.034 Uiso 1 1 calc R U . . .
C00C C 0.1498(3) 0.65617(15) 0.35703(12) 0.0276(4) Uani 1 1 d . . . . .
C00D C 0.3418(3) 0.44326(16) 0.70552(13) 0.0305(4) Uani 1 1 d . . . . .
H00D H 0.332614 0.512279 0.733797 0.037 Uiso 1 1 calc R U . . .
C00E C 0.1124(3) 0.75969(16) 0.31819(13) 0.0310(4) Uani 1 1 d . . . . .
H00E H 0.083024 0.766113 0.254564 0.037 Uiso 1 1 calc R U . . .
C00F C 0.3421(3) 0.13103(16) 0.49066(13) 0.0308(4) Uani 1 1 d . . . . .
H00F H 0.349061 0.062920 0.460704 0.037 Uiso 1 1 calc R U . . .
C00G C 0.2944(3) 0.22752(16) 0.44146(13) 0.0299(4) Uani 1 1 d . . . . .
H00G H 0.269171 0.222119 0.377664 0.036 Uiso 1 1 calc R U . . .
C00H C 0.1557(3) 0.84404(16) 0.46427(13) 0.0310(4) Uani 1 1 d . . . . .
H00H H 0.155330 0.907917 0.500377 0.037 Uiso 1 1 calc R U . . .
C00I C 0.1178(3) 0.85217(16) 0.37077(14) 0.0319(4) Uani 1 1 d . . . . .
H00I H 0.095423 0.921933 0.343199 0.038 Uiso 1 1 calc R U . . .
C00J C 0.3783(3) 0.13717(16) 0.58255(13) 0.0309(4) Uani 1 1 d . . . . .
H00J H 0.410926 0.073138 0.617433 0.037 Uiso 1 1 calc R U . . .
C00K C 0.4028(3) 0.25060(16) 0.72015(13) 0.0313(4) Uani 1 1 d . . . . .
H00K H 0.436093 0.188001 0.756739 0.038 Uiso 1 1 calc R U . . .
C00L C 0.3900(3) 0.35059(17) 0.75931(13) 0.0321(4) Uani 1 1 d . . . . .
H00L H 0.413645 0.357462 0.823033 0.039 Uiso 1 1 calc R U . . .

loop_
_atom_site_aniso_label
_atom_site_aniso_U_11
_atom_site_aniso_U_22
_atom_site_aniso_U_33
_atom_site_aniso_U_23
_atom_site_aniso_U_13
_atom_site_aniso_U_12
O001 0.0500(9) 0.0281(7) 0.0229(7) -0.0024(5) 0.0016(6) -0.0018(6)
O002 0.0552(9) 0.0354(8) 0.0221(7) -0.0006(6) 0.0021(6) -0.0044(7)
N003 0.0322(8) 0.0274(8) 0.0245(8) -0.0006(6) 0.0020(6) -0.0017(6)
N004 0.0350(9) 0.0275(8) 0.0224(8) -0.0002(6) 0.0015(6) -0.0022(6)
N005 0.0332(9) 0.0261(8) 0.0248(8) 0.0010(6) 0.0020(6) -0.0025(6)
C006 0.0260(9) 0.0274(9) 0.0236(9) 0.0019(7) -0.0002(7) -0.0037(7)
C007 0.0261(9) 0.0282(9) 0.0245(9) 0.0015(7) 0.0022(7) -0.0040(7)
C008 0.0338(10) 0.0298(10) 0.0222(9) -0.0001(7) 0.0029(7) -0.0039(8)
C009 0.0252(9) 0.0294(9) 0.0275(10) 0.0016(7) 0.0021(7) -0.0024(7)
C00A 0.0293(9) 0.0247(9) 0.0263(9) 0.0001(7) 0.0040(7) -0.0032(7)
C00B 0.0333(10) 0.0272(9) 0.0234(9) -0.0017(7) 0.0037(7) -0.0031(7)
C00C 0.0288(9) 0.0288(9) 0.0251(9) -0.0021(7) 0.0040(7) -0.0034(7)
C00D 0.0371(10) 0.0299(10) 0.0232(9) -0.0018(7) 0.0004(7) -0.0046(8)
C00E 0.0322(10) 0.0337(10) 0.0261(9) 0.0030(7) 0.0006(7) -0.0017(8)
C00F 0.0338(10) 0.0263(9) 0.0326(10) -0.0018(7) 0.0053(8) 0.0014(8)
C00G 0.0339(10) 0.0291(10) 0.0260(9) -0.0029(7) 0.0019(7) -0.0020(7)
C00H 0.0318(10) 0.0261(9) 0.0346(10) -0.0038(7) 0.0031(8) -0.0011(7)
C00I 0.0328(10) 0.0294(10) 0.0328(10) 0.0037(8) 0.0024(8) 0.0014(8)
C00J 0.0325(10) 0.0268(9) 0.0334(10) 0.0046(7) 0.0046(8) 0.0023(7)
C00K 0.0327(10) 0.0328(10) 0.0275(10) 0.0072(7) 0.0008(8) -0.0017(8)
C00L 0.0371(10) 0.0367(10) 0.0210(9) 0.0020(7) -0.0011(7) -0.0052(8)

loop_
_atom_type_symbol
_atom_type_description
_atom_type_scat_dispersion_real
_atom_type_scat_dispersion_imag
_atom_type_scat_source
C C 0.0137 0.0067 'International Tables Vol C Tables 4.2.6.8 and 6.1.1.4'
H H 0.0000 0.0000 'International Tables Vol C Tables 4.2.6.8 and 6.1.1.4'
N N 0.0241 0.0134 'International Tables Vol C Tables 4.2.6.8 and 6.1.1.4'
O O 0.0389 0.0241 'International Tables Vol C Tables 4.2.6.8 and 6.1.1.4'

loop_
_geom_angle_atom_site_label_1
_geom_angle_atom_site_label_2
_geom_angle_atom_site_label_3
_geom_angle
_geom_angle_site_symmetry_1
_geom_angle_site_symmetry_3
_geom_angle_publ_flag
C008 O001 H001 109.5 . . ?
C00G N003 C007 117.82(16) . . ?
N005 N004 C006 117.09(15) . . ?
N004 N005 C00A 114.57(15) . . ?
N004 C006 C007 128.28(16) . . ?
C00D C006 N004 112.31(16) . . ?
C00D C006 C007 119.41(16) . . ?
N003 C007 C006 120.21(16) . . ?
N003 C007 C009 121.86(17) . . ?
C009 C007 C006 117.93(16) . . ?
O001 C008 C00C 120.00(16) . . ?
O002 C008 O001 119.35(17) . . ?
O002 C008 C00C 120.65(17) . . ?
C00J C009 C007 117.92(17) . . ?
C00J C009 C00K 121.71(17) . . ?
C00K C009 C007 120.37(17) . . ?
C00B C00A N005 122.77(16) . . ?
C00B C00A C00C 120.73(17) . . ?
C00C C00A N005 116.49(16) . . ?
C00A C00B H00B 120.1 . . ?
C00H C00B C00A 119.81(17) . . ?
C00H C00B H00B 120.1 . . ?
C00A C00C C008 125.12(17) . . ?
C00E C00C C008 116.76(16) . . ?
C00E C00C C00A 118.12(17) . . ?
C006 C00D H00D 119.0 . . ?
C006 C00D C00L 121.95(18) . . ?
C00L C00D H00D 119.0 . . ?
C00C C00E H00E 119.5 . . ?
C00I C00E C00C 120.99(18) . . ?
C00I C00E H00E 119.5 . . ?
C00G C00F H00F 120.7 . . ?
C00J C00F H00F 120.7 . . ?
C00J C00F C00G 118.61(18) . . ?
N003 C00G C00F 124.41(17) . . ?
N003 C00G H00G 117.8 . . ?
C00F C00G H00G 117.8 . . ?
C00B C00H H00H 120.0 . . ?
C00B C00H C00I 120.02(17) . . ?
C00I C00H H00H 120.0 . . ?
C00E C00I C00H 120.30(18) . . ?
C00E C00I H00I 119.9 . . ?
C00H C00I H00I 119.9 . . ?
C009 C00J H00J 120.3 . . ?
C00F C00J C009 119.38(17) . . ?
C00F C00J H00J 120.3 . . ?
C009 C00K H00K 119.8 . . ?
C00L C00K C009 120.33(17) . . ?
C00L C00K H00K 119.8 . . ?
C00D C00L H00L 120.0 . . ?
C00K C00L C00D 120.01(17) . . ?
C00K C00L H00L 120.0 . . ?

loop_
_geom_bond_atom_site_label_1
_geom_bond_atom_site_label_2
_geom_bond_distance
_geom_bond_site_symmetry_2
_geom_bond_publ_flag
O001 H001 0.8400 . ?
O001 C008 1.327(2) . ?
O002 C008 1.210(2) . ?
N003 C007 1.365(2) . ?
N003 C00G 1.319(2) . ?
N004 N005 1.258(2) . ?
N004 C006 1.412(2) . ?
N005 C00A 1.419(2) . ?
C006 C007 1.436(3) . ?
C006 C00D 1.378(2) . ?
C007 C009 1.424(3) . ?
C008 C00C 1.508(3) . ?
C009 C00J 1.412(3) . ?
C009 C00K 1.417(3) . ?
C00A C00B 1.399(3) . ?
C00A C00C 1.401(3) . ?
C00B H00B 0.9500 . ?
C00B C00H 1.377(3) . ?
C00C C00E 1.401(3) . ?
C00D H00D 0.9500 . ?
C00D C00L 1.402(3) . ?
C00E H00E 0.9500 . ?
C00E C00I 1.375(3) . ?
C00F H00F 0.9500 . ?
C00F C00G 1.405(3) . ?
C00F C00J 1.367(3) . ?
C00G H00G 0.9500 . ?
C00H H00H 0.9500 . ?
C00H C00I 1.393(3) . ?
C00I H00I 0.9500 . ?
C00J H00J 0.9500 . ?
C00K H00K 0.9500 . ?
C00K C00L 1.364(3) . ?
C00L H00L 0.9500 . ?

loop_
_geom_torsion_atom_site_label_1
_geom_torsion_atom_site_label_2
_geom_torsion_atom_site_label_3
_geom_torsion_atom_site_label_4
_geom_torsion
_geom_torsion_site_symmetry_1
_geom_torsion_site_symmetry_2
_geom_torsion_site_symmetry_3
_geom_torsion_site_symmetry_4
_geom_torsion_publ_flag
O001 C008 C00C C00A -2.4(3) . . . . ?
O001 C008 C00C C00E 177.80(18) . . . . ?
O002 C008 C00C C00A 177.65(19) . . . . ?
O002 C008 C00C C00E -2.2(3) . . . . ?
N003 C007 C009 C00J 0.2(3) . . . . ?
N003 C007 C009 C00K -179.93(17) . . . . ?
N004 N005 C00A C00B 2.8(3) . . . . ?
N004 N005 C00A C00C -177.89(16) . . . . ?
N004 C006 C007 N003 -0.8(3) . . . . ?
N004 C006 C007 C009 179.09(18) . . . . ?
N004 C006 C00D C00L -178.98(18) . . . . ?
N005 N004 C006 C007 -0.9(3) . . . . ?
N005 N004 C006 C00D 179.10(17) . . . . ?
N005 C00A C00B C00H 178.66(18) . . . . ?
N005 C00A C00C C008 1.7(3) . . . . ?
N005 C00A C00C C00E -178.45(17) . . . . ?
C006 N004 N005 C00A -179.93(16) . . . . ?
C006 C007 C009 C00J -179.65(17) . . . . ?
C006 C007 C009 C00K 0.2(3) . . . . ?
C006 C00D C00L C00K -0.4(3) . . . . ?
C007 N003 C00G C00F -0.2(3) . . . . ?
C007 C006 C00D C00L 1.0(3) . . . . ?
C007 C009 C00J C00F -0.2(3) . . . . ?
C007 C009 C00K C00L 0.4(3) . . . . ?
C008 C00C C00E C00I -179.89(18) . . . . ?
C009 C00K C00L C00D -0.3(3) . . . . ?
C00A C00B C00H C00I -0.8(3) . . . . ?
C00A C00C C00E C00I 0.3(3) . . . . ?
C00B C00A C00C C008 -178.95(17) . . . . ?
C00B C00A C00C C00E 0.9(3) . . . . ?
C00B C00H C00I C00E 1.9(3) . . . . ?
C00C C00A C00B C00H -0.6(3) . . . . ?
C00C C00E C00I C00H -1.7(3) . . . . ?
C00D C006 C007 N003 179.26(17) . . . . ?
C00D C006 C007 C009 -0.9(3) . . . . ?
C00G N003 C007 C006 179.83(17) . . . . ?
C00G N003 C007 C009 0.0(3) . . . . ?
C00G C00F C00J C009 0.0(3) . . . . ?
C00J C009 C00K C00L -179.78(18) . . . . ?
C00J C00F C00G N003 0.2(3) . . . . ?
C00K C009 C00J C00F 179.95(18) . . . . ?
